data_4021031
loop_
_publ_author_name
'Dachun Liu'
'Gregory M. Ferrence'
'Timothy D. Lash'

_publ_section_title
;
 Oxybenziporphyrins, Oxypyriporphyrins, Benzocarbaporphyrins,
 and Their 23-Oxa and 23-Thia Analogues:
 Synthesis, Spectroscopic Characterization, Metalation, and Structural
 Characterization of a Palladium(II) Organometallic Derivative
;
_journal_name_full 'Journal of Organic Chemistry'
_journal_page_first 6079
_journal_page_last 6093
_journal_paper_doi 10.1021/jo040180l
_journal_volume 69
_journal_year 2004
_chemical_formula_moiety 'C31 H26 N2 O1 Pd1'
_chemical_formula_sum 'C31 H26 N2 O Pd'
_chemical_formula_weight 548.94
_space_group_IT_number 14
_symmetry_cell_setting monoclinic
_symmetry_space_group_name_Hall '-P 2yn'
_symmetry_space_group_name_H-M 'P 1 21/n 1'
_cell_angle_alpha 90
_cell_angle_beta 108.939(3)
_cell_angle_gamma 90
_cell_formula_units_Z 4
_cell_length_a 9.7507(12)
_cell_length_b 16.638(2)
_cell_length_c 14.9555(19)
_cell_measurement_temperature 193(2)
_cell_volume 2294.9(5)
_diffrn_ambient_temperature 193(2)
_exptl_crystal_density_diffrn 1.589
_cod_depositor_comments
;
The following automatic conversions were performed:
'_symmetry_cell_setting' value 'Monoclinic' changed to 'monoclinic'
according to '/home/saulius/struct/CIF-dictionaries/cif_core.dic'
dictionary named 'cif_core.dic' version 2.4.1 from 2010-06-29.

Automatic conversion script
Id: cif_fix_enum 1527 2010-12-29 10:47:43Z saulius 
;
_cod_original_sg_symbol_H-M 'P 21/n'
_cod_database_code 4021031

loop_
_symmetry_equiv_pos_as_xyz
'x, y, z'
'-x+1/2, y+1/2, -z+1/2'
'-x, -y, -z'
'x-1/2, -y-1/2, z-1/2'

loop_
_atom_site_label
_atom_site_type_symbol
_atom_site_fract_x
_atom_site_fract_y
_atom_site_fract_z
_atom_site_U_iso_or_equiv
_atom_site_adp_type
_atom_site_occupancy
_atom_site_symmetry_multiplicity
_atom_site_calc_flag
_atom_site_refinement_flags
_atom_site_disorder_assembly
_atom_site_disorder_group
C1 C 0.6695(7) -0.0440(4) 0.2773(5) 0.0190(16) Uani 1 1 d . . .
C2 C 0.7010(8) -0.0242(4) 0.1898(6) 0.0250(18) Uani 1 1 d . . .
C2A C 0.6477(8) -0.0523(4) 0.0988(6) 0.0312(19) Uani 1 1 d . . .
H2A H 0.5769 -0.0938 0.0831 0.037 Uiso 1 1 calc R . .
C2B C 0.6977(9) -0.0199(4) 0.0303(6) 0.038(2) Uani 1 1 d . . .
H2B H 0.6608 -0.0394 -0.0328 0.046 Uiso 1 1 calc R . .
C3 C 0.8051(7) 0.0372(4) 0.2121(5) 0.0213(17) Uani 1 1 d . . .
C3A C 0.8544(9) 0.0691(4) 0.1432(6) 0.0334(19) Uani 1 1 d . . .
H3A H 0.9249 0.1107 0.1584 0.04 Uiso 1 1 calc R . .
C3B C 0.8007(9) 0.0404(4) 0.0521(6) 0.0337(19) Uani 1 1 d . . .
H3B H 0.8345 0.0621 0.0043 0.04 Uiso 1 1 calc R . .
C4 C 0.8410(7) 0.0558(4) 0.3141(5) 0.0188(16) Uani 1 1 d . . .
C5 C 0.9378(7) 0.1129(4) 0.3630(5) 0.0219(17) Uani 1 1 d . . .
H5 H 0.9868 0.143 0.3286 0.026 Uiso 1 1 calc R . .
C6 C 0.9704(8) 0.1307(4) 0.4584(5) 0.0223(18) Uani 1 1 d . . .
C7 C 1.0675(7) 0.1913(4) 0.5111(6) 0.0229(18) Uani 1 1 d . . .
C7A C 1.1546(8) 0.2467(4) 0.4704(5) 0.0293(19) Uani 1 1 d . . .
H7A1 H 1.1344 0.2343 0.4032 0.044 Uiso 1 1 calc R . .
H7A2 H 1.2582 0.2391 0.5042 0.044 Uiso 1 1 calc R . .
H7A3 H 1.1278 0.3025 0.4772 0.044 Uiso 1 1 calc R . .
C8 C 1.0650(7) 0.1883(4) 0.6007(6) 0.0207(17) Uani 1 1 d . . .
C8A C 1.1449(8) 0.2409(4) 0.6826(5) 0.0291(18) Uani 1 1 d . . .
H8A1 H 1.2345 0.2614 0.6731 0.035 Uiso 1 1 calc R . .
H8A2 H 1.1733 0.2088 0.7415 0.035 Uiso 1 1 calc R . .
C8B C 1.0505(8) 0.3120(4) 0.6926(6) 0.040(2) Uani 1 1 d . . .
H8B1 H 1.1051 0.3454 0.7463 0.061 Uiso 1 1 calc R . .
H8B2 H 0.9627 0.2917 0.7033 0.061 Uiso 1 1 calc R . .
H8B3 H 1.0234 0.3442 0.6346 0.061 Uiso 1 1 calc R . .
C9 C 0.9647(8) 0.1245(4) 0.6032(6) 0.0209(17) Uani 1 1 d . . .
C10 C 0.9365(8) 0.1037(4) 0.6852(5) 0.0222(18) Uani 1 1 d . . .
H10 H 0.9896 0.1336 0.7396 0.027 Uiso 1 1 calc R . .
C11 C 0.8444(8) 0.0470(4) 0.7012(6) 0.0249(18) Uani 1 1 d . . .
C12 C 0.8160(8) 0.0241(4) 0.7835(6) 0.0295(19) Uani 1 1 d . . .
H12 H 0.8616 0.0452 0.845 0.035 Uiso 1 1 calc R . .
C13 C 0.7124(8) -0.0333(4) 0.7601(6) 0.032(2) Uani 1 1 d . . .
H13 H 0.6716 -0.0585 0.8027 0.038 Uiso 1 1 calc R . .
C14 C 0.6746(8) -0.0500(4) 0.6640(6) 0.0242(18) Uani 1 1 d . . .
C15 C 0.5791(7) -0.1028(4) 0.6061(5) 0.0224(17) Uani 1 1 d . . .
H15 H 0.5269 -0.1339 0.6374 0.027 Uiso 1 1 calc R . .
C16 C 0.5437(7) -0.1196(4) 0.5106(6) 0.0216(18) Uani 1 1 d . . .
C17 C 0.4392(8) -0.1811(4) 0.4629(6) 0.0237(18) Uani 1 1 d . . .
C17A C 0.3608(8) -0.2347(4) 0.5094(5) 0.0237(17) Uani 1 1 d . . .
H17A H 0.2692 -0.2525 0.4619 0.028 Uiso 1 1 calc R . .
H17B H 0.3356 -0.2038 0.5585 0.028 Uiso 1 1 calc R . .
C17B C 0.4483(9) -0.3082(4) 0.5548(6) 0.047(2) Uani 1 1 d . . .
H17C H 0.3918 -0.3409 0.5847 0.07 Uiso 1 1 calc R . .
H17D H 0.5386 -0.2911 0.6027 0.07 Uiso 1 1 calc R . .
H17E H 0.4709 -0.34 0.5062 0.07 Uiso 1 1 calc R . .
C18 C 0.4383(7) -0.1819(4) 0.3731(6) 0.0219(17) Uani 1 1 d . . .
C18A C 0.3528(8) -0.2347(4) 0.2939(6) 0.0320(19) Uani 1 1 d . . .
H18A H 0.3756 -0.2213 0.2365 0.048 Uiso 1 1 calc R . .
H18B H 0.249 -0.2265 0.2827 0.048 Uiso 1 1 calc R . .
H18C H 0.3776 -0.2911 0.3105 0.048 Uiso 1 1 calc R . .
C19 C 0.5395(8) -0.1214(4) 0.3633(6) 0.0220(18) Uani 1 1 d . . .
C20 C 0.5707(8) -0.1017(4) 0.2827(6) 0.0261(18) Uani 1 1 d . . .
H20 H 0.5204 -0.13 0.2264 0.031 Uiso 1 1 calc R . .
C21 C 0.7546(6) 0.0058(4) 0.3512(4) 0.0200(14) Uani 1 1 d . . .
N22 N 0.9060(6) 0.0914(3) 0.5151(4) 0.0186(14) Uani 1 1 d . . .
N24 N 0.6030(6) -0.0839(3) 0.4495(4) 0.0210(14) Uani 1 1 d . . .
O23 O 0.7583(4) 0.0009(3) 0.6271(3) 0.0224(9) Uani 1 1 d . . .
Pd Pd 0.75507(5) 0.00360(3) 0.48017(4) 0.01874(15) Uani 1 1 d . . .

loop_
_atom_site_aniso_label
_atom_site_aniso_U_11
_atom_site_aniso_U_22
_atom_site_aniso_U_33
_atom_site_aniso_U_23
_atom_site_aniso_U_13
_atom_site_aniso_U_12
C1 0.019(4) 0.021(3) 0.018(4) 0.003(3) 0.007(4) 0.003(3)
C2 0.015(4) 0.028(4) 0.025(5) -0.001(3) -0.002(4) 0.001(3)
C2A 0.031(5) 0.039(4) 0.023(5) 0.000(4) 0.009(4) -0.005(4)
C2B 0.053(6) 0.044(5) 0.021(5) -0.005(3) 0.017(4) 0.008(4)
C3 0.025(5) 0.027(3) 0.013(4) 0.002(3) 0.009(4) 0.005(3)
C3A 0.039(5) 0.033(4) 0.030(5) 0.002(4) 0.014(4) 0.001(4)
C3B 0.042(5) 0.041(4) 0.024(5) 0.008(4) 0.019(4) 0.006(4)
C4 0.018(4) 0.016(3) 0.023(5) 0.002(3) 0.009(4) 0.006(3)
C5 0.017(4) 0.019(3) 0.029(5) 0.002(3) 0.006(4) 0.001(3)
C6 0.018(4) 0.017(3) 0.029(5) -0.001(3) 0.004(4) 0.002(3)
C7 0.015(4) 0.017(3) 0.035(5) 0.002(3) 0.007(4) 0.005(3)
C7A 0.031(5) 0.032(4) 0.025(5) -0.005(3) 0.010(4) -0.008(3)
C8 0.016(4) 0.020(3) 0.026(5) -0.003(3) 0.007(4) -0.002(3)
C8A 0.025(5) 0.036(4) 0.026(5) -0.005(3) 0.007(4) -0.007(3)
C8B 0.040(5) 0.028(4) 0.057(7) -0.018(4) 0.020(5) -0.007(4)
C9 0.017(4) 0.021(3) 0.023(5) 0.002(3) 0.004(4) 0.009(3)
C10 0.027(5) 0.022(3) 0.018(5) -0.010(3) 0.008(4) -0.004(3)
C11 0.021(4) 0.022(4) 0.026(5) -0.002(3) -0.001(4) 0.008(3)
C12 0.038(5) 0.033(4) 0.020(5) 0.003(3) 0.014(4) -0.001(3)
C13 0.038(5) 0.034(4) 0.025(5) 0.007(3) 0.014(5) 0.004(4)
C14 0.024(5) 0.022(4) 0.026(5) 0.000(3) 0.008(4) 0.000(3)
C15 0.017(4) 0.027(4) 0.026(5) 0.004(3) 0.010(4) 0.002(3)
C16 0.012(4) 0.022(4) 0.026(5) 0.003(3) 0.001(4) 0.008(3)
C17 0.022(5) 0.021(3) 0.030(5) 0.000(3) 0.011(4) 0.002(3)
C17A 0.024(4) 0.023(3) 0.022(5) -0.001(3) 0.005(4) -0.002(3)
C17B 0.046(6) 0.035(4) 0.066(7) 0.017(4) 0.026(5) -0.003(4)
C18 0.017(4) 0.020(3) 0.028(5) 0.001(3) 0.008(4) 0.004(3)
C18A 0.030(5) 0.031(4) 0.033(5) -0.003(3) 0.008(4) 0.001(3)
C19 0.018(4) 0.029(4) 0.019(5) 0.003(3) 0.006(4) 0.008(3)
C20 0.030(5) 0.022(3) 0.026(5) -0.002(3) 0.008(4) 0.005(3)
C21 0.020(3) 0.021(3) 0.017(4) -0.001(4) 0.004(3) 0.007(4)
N22 0.018(3) 0.017(3) 0.021(4) -0.008(3) 0.008(3) -0.005(2)
N24 0.019(4) 0.022(3) 0.022(4) 0.003(3) 0.008(3) 0.002(3)
O23 0.024(2) 0.026(2) 0.018(2) -0.004(3) 0.009(2) -0.002(3)
Pd 0.0185(2) 0.0189(2) 0.0189(3) -0.0003(3) 0.00620(19) 0.0005(3)

loop_
_geom_bond_atom_site_label_1
_geom_bond_atom_site_label_2
_geom_bond_distance
_geom_bond_site_symmetry_2
_geom_bond_publ_flag
C1 C20 1.381(9) . ?
C1 C21 1.415(9) . ?
C1 C2 1.475(9) . ?
C2 C2A 1.373(10) . ?
C2 C3 1.401(9) . ?
C2A C2B 1.379(9) . ?
C2B C3B 1.383(10) . ?
C3 C3A 1.377(9) . ?
C3 C4 1.484(9) . ?
C3A C3B 1.376(11) . ?
C4 C5 1.372(9) . ?
C4 C21 1.419(8) . ?
C5 C6 1.389(9) . ?
C6 N22 1.373(8) . ?
C6 C7 1.432(9) . ?
C7 C8 1.349(9) . ?
C7 C7A 1.510(9) . ?
C8 C9 1.451(9) . ?
C8 C8A 1.501(10) . ?
C8A C8B 1.536(9) . ?
C9 N22 1.371(9) . ?
C9 C10 1.386(9) . ?
C10 C11 1.376(9) . ?
C11 O23 1.384(8) . ?
C11 C12 1.400(9) . ?
C12 C13 1.352(9) . ?
C13 C14 1.391(10) . ?
C14 C15 1.366(9) . ?
C14 O23 1.406(8) . ?
C15 C16 1.385(10) . ?
C16 N24 1.366(8) . ?
C16 C17 1.456(9) . ?
C17 C18 1.340(9) . ?
C17 C17A 1.486(9) . ?
C17A C17B 1.519(9) . ?
C18 C19 1.450(9) . ?
C18 C18A 1.494(10) . ?
C19 C20 1.376(9) . ?
C19 N24 1.384(9) . ?
C21 Pd 1.927(6) . ?
N22 Pd 2.018(5) . ?
N24 Pd 2.022(6) . ?
O23 Pd 2.188(4) . ?
